data_2218986
loop_
_publ_author_name
'Xu, Shu-Qing'
'Li, Jia-Ming'

_publ_section_title
;
 Benzamide oxime
;
_journal_coeditor_code EZ2131
_journal_issue 8
_journal_name_full 'Acta Crystallographica Section E'
_journal_page_first o1469
_journal_paper_doi 10.1107/S1600536808020813
_journal_volume 64
_journal_year 2008
_chemical_formula_iupac 'C7 H8 N2 O'
_chemical_formula_moiety 'C7 H8 N2 O'
_chemical_formula_sum 'C7 H8 N2 O'
_chemical_formula_weight 136.15
_chemical_name_systematic
;
Benzamide oxime
;
_space_group_IT_number 14
_symmetry_cell_setting monoclinic
_symmetry_space_group_name_Hall '-P 2ybc'
_symmetry_space_group_name_H-M 'P 1 21/c 1'
_atom_sites_solution_hydrogens geom
_atom_sites_solution_primary direct
_atom_sites_solution_secondary difmap
_audit_creation_method SHELXL-97
_cell_angle_alpha 90.00
_cell_angle_beta 90.380(7)
_cell_angle_gamma 90.00
_cell_formula_units_Z 4
_cell_length_a 12.579(2)
_cell_length_b 5.0530(10)
_cell_length_c 10.908(2)
_cell_measurement_reflns_used 1198
_cell_measurement_temperature 273(2)
_cell_measurement_theta_max 27.71
_cell_measurement_theta_min 2.48
_cell_volume 693.3(2)
_computing_cell_refinement 'SAINT (Bruker, 2003)'
_computing_data_collection 'SMART (Bruker, 2003)'
_computing_data_reduction 'SAINT (Bruker, 2003)'
_computing_molecular_graphics 'SHELXTL (Sheldrick, 2008)'
_computing_publication_material 'SHELXTL (Sheldrick, 2008)'
_computing_structure_refinement 'SHELXL97 (Sheldrick, 2008)'
_computing_structure_solution 'SHELXS97 (Sheldrick, 2008)'
_diffrn_ambient_temperature 273(2)
_diffrn_measured_fraction_theta_full 0.995
_diffrn_measured_fraction_theta_max 0.995
_diffrn_measurement_device_type 'Bruker SMART CCD area-detector'
_diffrn_measurement_method '\f and \w'
_diffrn_radiation_monochromator graphite
_diffrn_radiation_source 'fine-focus sealed tube'
_diffrn_radiation_type MoK\a
_diffrn_radiation_wavelength 0.71073
_diffrn_reflns_av_R_equivalents 0.0279
_diffrn_reflns_av_sigmaI/netI 0.0206
_diffrn_reflns_limit_h_max 14
_diffrn_reflns_limit_h_min -14
_diffrn_reflns_limit_k_max 6
_diffrn_reflns_limit_k_min -6
_diffrn_reflns_limit_l_max 12
_diffrn_reflns_limit_l_min -12
_diffrn_reflns_number 4489
_diffrn_reflns_theta_full 25.04
_diffrn_reflns_theta_max 25.04
_diffrn_reflns_theta_min 1.62
_diffrn_standards_number 0
_exptl_absorpt_coefficient_mu 0.091
_exptl_absorpt_correction_T_max 0.9839
_exptl_absorpt_correction_T_min 0.9750
_exptl_absorpt_correction_type multi-scan
_exptl_absorpt_process_details '(SADABS; Sheldrick, 1996)'
_exptl_crystal_colour colorless
_exptl_crystal_density_diffrn 1.304
_exptl_crystal_density_method 'not measured'
_exptl_crystal_description block
_exptl_crystal_F_000 288
_exptl_crystal_size_max 0.28
_exptl_crystal_size_mid 0.22
_exptl_crystal_size_min 0.18
_refine_diff_density_max 0.206
_refine_diff_density_min -0.220
_refine_ls_extinction_method none
_refine_ls_goodness_of_fit_ref 1.045
_refine_ls_hydrogen_treatment constr
_refine_ls_matrix_type full
_refine_ls_number_parameters 92
_refine_ls_number_reflns 1216
_refine_ls_number_restraints 0
_refine_ls_restrained_S_all 1.045
_refine_ls_R_factor_all 0.0625
_refine_ls_R_factor_gt 0.0504
_refine_ls_shift/su_max 0.000
_refine_ls_shift/su_mean 0.000
_refine_ls_structure_factor_coef Fsqd
_refine_ls_weighting_details 'calc w=1/[\s^2^(Fo^2^)+(0.0753P)^2^+0.2452P] where P=(Fo^2^+2Fc^2^)/3'
_refine_ls_weighting_scheme calc
_refine_ls_wR_factor_gt 0.1325
_refine_ls_wR_factor_ref 0.1454
_reflns_number_gt 967
_reflns_number_total 1216
_reflns_threshold_expression I>2\s(I)
_cod_data_source_file ez2131.cif
_cod_data_source_block I
_cod_depositor_comments
;
The following automatic conversions were performed:
'_symmetry_cell_setting' value 'Monoclinic' changed to 'monoclinic'
according to '/home/saulius/struct/CIF-dictionaries/cif_core.dic'
dictionary named 'cif_core.dic' version 2.4.1 from 2010-06-29.

Automatic conversion script
Id: cif_fix_enum 1527 2010-12-29 10:47:43Z saulius 

The following automatic conversions were performed:

'_symmetry_cell_setting' value 'Monoclinic' changed to 'monoclinic'
according to /home/saulius/struct/CIF-dictionaries/cif_core.dic
dictionary named 'cif_core.dic' version 2.4.1 from 2010-06-29.

Automatic conversion script
Id: cif_fix_values 1715 2011-07-08 13:25:40Z adriana 
;
_cod_original_sg_symbol_H-M 'P 21/c'
_cod_database_code 2218986
_cod_database_fobs_code 2218986

loop_
_symmetry_equiv_pos_as_xyz
'x, y, z'
'-x, y+1/2, -z+1/2'
'-x, -y, -z'
'x, -y-1/2, z-1/2'

loop_
_atom_site_type_symbol
_atom_site_label
_atom_site_fract_x
_atom_site_fract_y
_atom_site_fract_z
_atom_site_U_iso_or_equiv
_atom_site_adp_type
_atom_site_calc_flag
_atom_site_refinement_flags
_atom_site_occupancy
O O1 0.50237(11) 0.1813(3) 1.12339(12) 0.0523(4) Uani d . 1
H H1 0.4578 0.0750 1.0990 0.078 Uiso calc R 1
N N2 0.58736(13) 0.1959(3) 1.03730(14) 0.0453(5) Uani d . 1
C C7 0.63885(14) 0.4152(4) 1.05147(16) 0.0391(5) Uani d . 1
N N1 0.61721(14) 0.5943(3) 1.13971(15) 0.0508(5) Uani d . 1
H H1A 0.5666 0.5653 1.1906 0.061 Uiso calc R 1
H H1B 0.6540 0.7373 1.1450 0.061 Uiso calc R 1
C C1 0.72942(14) 0.4640(4) 0.96838(17) 0.0411(5) Uani d . 1
C C5 0.8218(2) 0.3813(6) 0.7814(2) 0.0710(7) Uani d . 1
H H5 0.8256 0.2908 0.7073 0.085 Uiso calc R 1
C C6 0.73762(19) 0.3377(5) 0.8576(2) 0.0643(7) Uani d . 1
H H6 0.6847 0.2195 0.8337 0.077 Uiso calc R 1
C C2 0.8089(2) 0.6386(6) 0.9997(3) 0.0781(8) Uani d . 1
H H2 0.8062 0.7276 1.0742 0.094 Uiso calc R 1
C C4 0.89920(19) 0.5537(5) 0.8122(2) 0.0674(7) Uani d . 1
H H4 0.9560 0.5839 0.7599 0.081 Uiso calc R 1
C C3 0.8926(2) 0.6829(7) 0.9215(3) 0.0962(11) Uani d . 1
H H3 0.9455 0.8027 0.9437 0.115 Uiso calc R 1

loop_
_atom_site_aniso_label
_atom_site_aniso_U_11
_atom_site_aniso_U_22
_atom_site_aniso_U_33
_atom_site_aniso_U_12
_atom_site_aniso_U_13
_atom_site_aniso_U_23
O1 0.0545(9) 0.0537(9) 0.0488(8) -0.0083(6) 0.0195(7) 0.0020(6)
N2 0.0477(9) 0.0438(10) 0.0445(9) -0.0035(7) 0.0130(7) 0.0000(7)
C7 0.0435(10) 0.0375(10) 0.0364(9) 0.0027(8) 0.0008(7) 0.0041(7)
N1 0.0609(11) 0.0444(10) 0.0471(9) -0.0028(8) 0.0116(8) -0.0054(8)
C1 0.0427(10) 0.0376(10) 0.0429(10) 0.0011(8) 0.0024(8) 0.0036(8)
C5 0.0705(15) 0.0845(18) 0.0583(13) -0.0135(13) 0.0222(12) -0.0124(13)
C6 0.0606(13) 0.0763(16) 0.0562(13) -0.0226(12) 0.0151(10) -0.0164(12)
C2 0.0739(16) 0.0848(19) 0.0757(16) -0.0334(14) 0.0208(13) -0.0281(14)
C4 0.0543(13) 0.0735(16) 0.0747(16) -0.0065(12) 0.0226(11) 0.0063(13)
C3 0.0763(18) 0.108(2) 0.105(2) -0.0503(18) 0.0278(16) -0.0271(19)

loop_
_atom_type_symbol
_atom_type_description
_atom_type_scat_dispersion_real
_atom_type_scat_dispersion_imag
_atom_type_scat_source
C C 0.0033 0.0016 'International Tables Vol C Tables 4.2.6.8 and 6.1.1.4'
H H 0.0000 0.0000 'International Tables Vol C Tables 4.2.6.8 and 6.1.1.4'
N N 0.0061 0.0033 'International Tables Vol C Tables 4.2.6.8 and 6.1.1.4'
O O 0.0106 0.0060 'International Tables Vol C Tables 4.2.6.8 and 6.1.1.4'

loop_
_geom_angle_atom_site_label_1
_geom_angle_atom_site_label_2
_geom_angle_atom_site_label_3
_geom_angle
N2 O1 H1 109.5
C7 N2 O1 109.99(15)
N2 C7 N1 123.82(17)
N2 C7 C1 117.16(16)
N1 C7 C1 118.97(17)
C7 N1 H1A 120.0
C7 N1 H1B 120.0
H1A N1 H1B 120.0
C6 C1 C2 117.3(2)
C6 C1 C7 121.63(18)
C2 C1 C7 121.06(18)
C4 C5 C6 120.9(2)
C4 C5 H5 119.6
C6 C5 H5 119.6
C5 C6 C1 121.6(2)
C5 C6 H6 119.2
C1 C6 H6 119.2
C1 C2 C3 120.5(2)
C1 C2 H2 119.7
C3 C2 H2 119.7
C5 C4 C3 118.7(2)
C5 C4 H4 120.7
C3 C4 H4 120.7
C4 C3 C2 121.0(2)
C4 C3 H3 119.5
C2 C3 H3 119.5

loop_
_geom_bond_atom_site_label_1
_geom_bond_atom_site_label_2
_geom_bond_distance
_geom_bond_publ_flag
O1 N2 1.430(2) y
O1 H1 0.8200 ?
N2 C7 1.292(2) y
C7 N1 1.350(2) y
C7 C1 1.481(3) y
N1 H1A 0.8600 ?
N1 H1B 0.8600 ?
C1 C6 1.371(3) ?
C1 C2 1.375(3) ?
C5 C4 1.348(4) ?
C5 C6 1.368(3) ?
C5 H5 0.9300 ?
C6 H6 0.9300 ?
C2 C3 1.378(4) ?
C2 H2 0.9300 ?
C4 C3 1.362(4) ?
C4 H4 0.9300 ?
C3 H3 0.9300 ?

loop_
_geom_hbond_atom_site_label_D
_geom_hbond_atom_site_label_H
_geom_hbond_atom_site_label_A
_geom_hbond_site_symmetry_A
_geom_hbond_distance_DH
_geom_hbond_distance_HA
_geom_hbond_distance_DA
_geom_hbond_angle_DHA
O1 H1 N2 3_657 0.82 2.10 2.820(2) 147.1
N1 H1A O1 2_657 0.86 2.29 3.031(2) 144.6

loop_
_geom_torsion_atom_site_label_1
_geom_torsion_atom_site_label_2
_geom_torsion_atom_site_label_3
_geom_torsion_atom_site_label_4
_geom_torsion
O1 N2 C7 N1 3.2(2)
O1 N2 C7 C1 -179.43(14)
N2 C7 C1 C6 21.8(3)
N1 C7 C1 C6 -160.7(2)
N2 C7 C1 C2 -158.2(2)
N1 C7 C1 C2 19.3(3)
C4 C5 C6 C1 -0.9(4)
C2 C1 C6 C5 0.5(4)
C7 C1 C6 C5 -179.5(2)
C6 C1 C2 C3 0.2(4)
C7 C1 C2 C3 -179.8(3)
C6 C5 C4 C3 0.5(5)
C5 C4 C3 C2 0.2(5)
C1 C2 C3 C4 -0.5(5)

loop_
_cod_related_entry_id
_cod_related_entry_database
_cod_related_entry_code
1 ChemSpider 62401
